data_9000648
loop_
_publ_author_name
'Mazzi, F.'
'Galli, E.'

_publ_section_title
;
 Is each analcime different?
 ANA 7
;
_journal_name_full 'American Mineralogist'
_journal_page_first 448
_journal_page_last 460
_journal_volume 63
_journal_year 1978
_chemical_formula_sum 'Al1.98 H4 Na2.01 O14 Si4.02'
_chemical_name_mineral Analcime
_space_group_IT_number 73
_symmetry_space_group_name_Hall '-I 2b 2c'
_symmetry_space_group_name_H-M 'I b c a'
_cell_angle_alpha 90
_cell_angle_beta 90
_cell_angle_gamma 90
_cell_formula_units_Z 8
_cell_length_a 13.727
_cell_length_b 13.714
_cell_length_c 13.740
_cell_volume 2586.584
_exptl_crystal_density_diffrn 2.252
_cod_original_cell_volume 2586.583
_cod_original_formula_sum '(Si4.02 Al1.98) Na2.01 O14 H2'
_cod_database_code 9000648

loop_
_symmetry_equiv_pos_as_xyz
x,y,z
1/2+x,1/2+y,1/2+z
x,1/2-y,1/2+z
1/2+x,-y,+z
-x,1/2+y,1/2-z
1/2-x,+y,-z
-x,y,1/2+z
1/2-x,1/2+y,+z
x,-y,1/2-z
1/2+x,1/2-y,-z
x,1/2+y,-z
1/2+x,+y,1/2-z
-x,1/2-y,z
1/2-x,-y,1/2+z
-x,-y,-z
1/2-x,1/2-y,1/2-z

loop_
_atom_site_label
_atom_site_type_symbol
_atom_site_fract_x
_atom_site_fract_y
_atom_site_fract_z
_atom_site_occupancy
_atom_site_U_iso_or_equiv
_atom_site_attached_hydrogens
Si11 Si 0.12400 0.16210 0.41250 0.70000 0.01127 .
Al11 Al 0.12400 0.16210 0.41250 0.30000 0.01127 .
Si12 Si 0.41240 0.12540 0.16260 0.81000 0.01102 .
Al12 Al 0.41240 0.12540 0.16260 0.19000 0.01102 .
Si2 Si 0.16220 0.41230 0.12540 0.50000 0.01102 .
Al2 Al 0.16220 0.41230 0.12540 0.50000 0.01102 .
Na11 Na 0.12570 0.00000 0.25000 0.69000 0.03698 .
Na12 Na 0.25000 0.12480 0.00000 0.52000 0.03192 .
Na2 Na 0.00000 0.25000 0.12460 0.80000 0.03648 .
O11 O 0.10390 0.36320 0.22060 1.00000 0.02710 .
O12 O 0.38610 0.14590 0.46980 1.00000 0.02710 .
O21 O 0.21810 0.10460 0.36580 1.00000 0.02748 .
O22 O 0.14500 0.46820 0.38250 1.00000 0.02786 .
O31 O 0.36760 0.21970 0.10470 1.00000 0.02875 .
O32 O 0.47040 0.38450 0.14590 1.00000 0.02812 .
Wat O 0.12710 0.12390 0.12380 1.00000 0.07637 2

_database_code_amcsd 0000660
